data_1518227
loop_
_publ_author_name
'Seo, Daniel M.'
'Afroz, Taliman'
'Allen, Joshua L.'
'Boyle, Paul D.'
'Trulove, Paul C.'
'De Long, Hugh C.'
'Henderson, Wesley A.'

_publ_section_title
;
 Structural Interactions within Lithium Salt Solvates: Cyclic Carbonates
 and Esters
;
_journal_issue 45
_journal_name_full 'The Journal of Physical Chemistry C'
_journal_page_first 25884
_journal_paper_doi 10.1021/jp5079168
_journal_volume 118
_journal_year 2014
_chemical_formula_sum 'C4 H6 Cl Li O6'
_chemical_formula_weight 192.48
_chemical_name_common (GBL)1:LiClO4
_space_group_IT_number 2
_symmetry_cell_setting triclinic
_symmetry_space_group_name_Hall '-P 1'
_symmetry_space_group_name_H-M 'P -1'
_atom_sites_solution_hydrogens geom
_atom_sites_solution_primary direct
_atom_sites_solution_secondary difmap
_audit_creation_method SHELXL-97
_cell_angle_alpha 88.487(3)
_cell_angle_beta 82.677(3)
_cell_angle_gamma 73.945(3)
_cell_formula_units_Z 2
_cell_length_a 5.0108(3)
_cell_length_b 7.9888(5)
_cell_length_c 9.7127(7)
_cell_measurement_reflns_used 9892
_cell_measurement_temperature 110
_cell_measurement_theta_max 41.53
_cell_measurement_theta_min 2.65
_cell_volume 370.57(4)
_computing_cell_refinement SAINT
_computing_data_collection Apex2
_computing_data_reduction SAINT
_computing_molecular_graphics NRCVAX
_computing_publication_material cif2tables.py
_computing_structure_refinement XL
_computing_structure_solution XS
_diffrn_ambient_temperature 110
_diffrn_measured_fraction_theta_full 0.989
_diffrn_measured_fraction_theta_max 0.881
_diffrn_measurement_device_type 'Bruker-Nonius Kappa Axis X8 Apex2'
_diffrn_measurement_method 'omega and phi scans'
_diffrn_radiation_monochromator graphite
_diffrn_radiation_source 'fine-focus sealed tube'
_diffrn_radiation_type MoK\a
_diffrn_radiation_wavelength 0.71073
_diffrn_reflns_av_R_equivalents 0.0227
_diffrn_reflns_av_sigmaI/netI 0.0194
_diffrn_reflns_limit_h_max 9
_diffrn_reflns_limit_h_min -9
_diffrn_reflns_limit_k_max 13
_diffrn_reflns_limit_k_min -13
_diffrn_reflns_limit_l_max 17
_diffrn_reflns_limit_l_min -17
_diffrn_reflns_number 26745
_diffrn_reflns_theta_full 36.96
_diffrn_reflns_theta_max 42.57
_diffrn_reflns_theta_min 2.11
_exptl_absorpt_coefficient_mu 0.499
_exptl_absorpt_correction_T_max 0.9155
_exptl_absorpt_correction_T_min 0.8102
_exptl_absorpt_correction_type multi-scan
_exptl_absorpt_process_details SADABS
_exptl_crystal_colour colourless
_exptl_crystal_density_diffrn 1.725
_exptl_crystal_density_method 'not measured'
_exptl_crystal_description prism
_exptl_crystal_F_000 196
_exptl_crystal_size_max 0.44
_exptl_crystal_size_mid 0.35
_exptl_crystal_size_min 0.18
_refine_diff_density_max 0.597
_refine_diff_density_min -0.383
_refine_diff_density_rms 0.076
_refine_ls_extinction_method none
_refine_ls_goodness_of_fit_ref 1.093
_refine_ls_hydrogen_treatment refall
_refine_ls_matrix_type full
_refine_ls_number_parameters 133
_refine_ls_number_reflns 4729
_refine_ls_number_restraints 0
_refine_ls_restrained_S_all 1.093
_refine_ls_R_factor_all 0.0353
_refine_ls_R_factor_gt 0.0301
_refine_ls_shift/su_max 0.001
_refine_ls_shift/su_mean 0.000
_refine_ls_structure_factor_coef Fsqd
_refine_ls_weighting_details 'calc w=1/[\s^2^(Fo^2^)+(0.0435P)^2^+0.0670P] where P=(Fo^2^+2Fc^2^)/3'
_refine_ls_weighting_scheme calc
_refine_ls_wR_factor_gt 0.0812
_refine_ls_wR_factor_ref 0.0838
_reflns_number_gt 4200
_reflns_number_total 4729
_reflns_threshold_expression >2sigma(I)
_cod_data_source_file jp5079168_si_002.cif
_cod_data_source_block (GBL)1:LiClO4
_cod_depositor_comments 'Adding full bibliography for 1518222--1518230.cif.'
_cod_database_code 1518227

loop_
_symmetry_equiv_pos_as_xyz
'x, y, z'
'-x, -y, -z'

loop_
_atom_site_label
_atom_site_type_symbol
_atom_site_fract_x
_atom_site_fract_y
_atom_site_fract_z
_atom_site_U_iso_or_equiv
_atom_site_adp_type
_atom_site_occupancy
_atom_site_symmetry_multiplicity
_atom_site_calc_flag
Li1 Li 0.0655(3) 0.12579(18) -0.09434(14) 0.0170(2) Uani 1 1 d
Cl1 Cl 0.51063(3) 0.296810(18) -0.214762(15) 0.01351(4) Uani 1 1 d
O1 O 0.79953(11) 0.28278(7) -0.19803(6) 0.01852(9) Uani 1 1 d
O2 O 0.43868(12) 0.14767(8) -0.14644(7) 0.02394(12) Uani 1 1 d
O3 O 0.48413(15) 0.29292(11) -0.35884(7) 0.03026(14) Uani 1 1 d
O4 O 0.33283(13) 0.45392(8) -0.15078(8) 0.02688(12) Uani 1 1 d
O5 O -0.02127(10) 0.11281(6) 0.10570(5) 0.01424(8) Uani 1 1 d
O6 O -0.01280(13) 0.12158(7) 0.33189(5) 0.01916(10) Uani 1 1 d
C1 C 0.06041(12) 0.16888(8) 0.20469(6) 0.01238(9) Uani 1 1 d
C2 C 0.24542(13) 0.28753(8) 0.20256(7) 0.01377(9) Uani 1 1 d
H2A H 0.192(3) 0.3805(18) 0.1380(14) 0.026(3) Uiso 1 1 d
H2B H 0.433(3) 0.2171(18) 0.1728(14) 0.026(3) Uiso 1 1 d
C3 C 0.20401(16) 0.34608(9) 0.35427(7) 0.01825(11) Uani 1 1 d
H3A H 0.365(3) 0.3692(18) 0.3840(14) 0.025(3) Uiso 1 1 d
H3B H 0.049(3) 0.455(2) 0.3691(15) 0.033(4) Uiso 1 1 d
C4 C 0.13060(19) 0.19282(10) 0.43043(7) 0.02158(13) Uani 1 1 d
H4A H 0.299(3) 0.0997(17) 0.4466(14) 0.021(3) Uiso 1 1 d
H4B H 0.002(3) 0.2179(18) 0.5124(14) 0.027(3) Uiso 1 1 d

loop_
_atom_site_aniso_label
_atom_site_aniso_U_11
_atom_site_aniso_U_22
_atom_site_aniso_U_33
_atom_site_aniso_U_23
_atom_site_aniso_U_13
_atom_site_aniso_U_12
Li1 0.0166(5) 0.0172(5) 0.0188(5) 0.0017(4) -0.0033(4) -0.0068(4)
Cl1 0.01155(6) 0.01384(6) 0.01608(7) 0.00261(4) -0.00329(4) -0.00457(4)
O1 0.01223(18) 0.0192(2) 0.0265(2) 0.00600(17) -0.00647(16) -0.00699(15)
O2 0.0146(2) 0.0190(2) 0.0392(3) 0.0117(2) -0.0029(2) -0.00765(17)
O3 0.0304(3) 0.0470(4) 0.0173(2) 0.0025(2) -0.0096(2) -0.0145(3)
O4 0.0201(2) 0.0179(2) 0.0386(3) -0.0039(2) -0.0019(2) 0.00104(18)
O5 0.01502(18) 0.01398(17) 0.01486(18) -0.00174(14) -0.00312(14) -0.00518(14)
O6 0.0260(2) 0.0226(2) 0.01336(19) 0.00045(16) -0.00073(17) -0.01494(19)
C1 0.0121(2) 0.0117(2) 0.0134(2) -0.00061(16) -0.00126(16) -0.00344(16)
C2 0.0146(2) 0.0138(2) 0.0144(2) -0.00018(17) -0.00194(17) -0.00636(17)
C3 0.0252(3) 0.0173(2) 0.0152(2) -0.00102(19) -0.0046(2) -0.0096(2)
C4 0.0324(4) 0.0238(3) 0.0131(2) 0.0014(2) -0.0050(2) -0.0145(3)

loop_
_atom_type_symbol
_atom_type_description
_atom_type_scat_dispersion_real
_atom_type_scat_dispersion_imag
_atom_type_scat_source
C C 0.0033 0.0016 'International Tables Vol C Tables 4.2.6.8 and 6.1.1.4'
H H 0.0000 0.0000 'International Tables Vol C Tables 4.2.6.8 and 6.1.1.4'
Cl Cl 0.1484 0.1585 'International Tables Vol C Tables 4.2.6.8 and 6.1.1.4'
Li Li -0.0003 0.0001 'International Tables Vol C Tables 4.2.6.8 and 6.1.1.4'
O O 0.0106 0.0060 'International Tables Vol C Tables 4.2.6.8 and 6.1.1.4'

loop_
_geom_angle_atom_site_label_1
_geom_angle_atom_site_label_2
_geom_angle_atom_site_label_3
_geom_angle
_geom_angle_site_symmetry_1
_geom_angle_site_symmetry_3
O1 Li1 O2 111.37(7) 1_455 .
O1 Li1 O5 119.22(8) 1_455 .
O2 Li1 O5 111.74(7) . .
O1 Li1 O5 109.29(7) 1_455 2
O2 Li1 O5 115.93(7) . 2
O5 Li1 O5 87.49(6) . 2
O1 Li1 Li1 124.42(8) 1_455 2
O2 Li1 Li1 124.02(9) . 2
O5 Li1 Li1 44.36(4) . 2
O5 Li1 Li1 43.14(4) 2 2
O3 Cl1 O4 110.97(5) . .
O3 Cl1 O1 109.26(4) . .
O4 Cl1 O1 109.75(4) . .
O3 Cl1 O2 109.71(4) . .
O4 Cl1 O2 109.51(4) . .
O1 Cl1 O2 107.58(3) . .
Cl1 O1 Li1 132.68(5) . 1_655
Cl1 O2 Li1 125.98(5) . .
C1 O5 Li1 133.48(6) . .
C1 O5 Li1 124.24(6) . 2
Li1 O5 Li1 92.51(6) . 2
C1 O6 C4 109.42(5) . .
O5 C1 O6 119.69(6) . .
O5 C1 C2 128.32(6) . .
O6 C1 C2 111.98(5) . .
C1 C2 C3 102.56(5) . .
C1 C2 H2A 110.3(9) . .
C3 C2 H2A 114.5(8) . .
C1 C2 H2B 106.1(9) . .
C3 C2 H2B 112.9(8) . .
H2A C2 H2B 109.9(11) . .
C4 C3 C2 102.14(5) . .
C4 C3 H3A 112.0(8) . .
C2 C3 H3A 114.0(8) . .
C4 C3 H3B 112.1(9) . .
C2 C3 H3B 109.9(9) . .
H3A C3 H3B 106.8(12) . .
O6 C4 C3 104.19(5) . .
O6 C4 H4A 106.7(8) . .
C3 C4 H4A 111.9(8) . .
O6 C4 H4B 105.1(9) . .
C3 C4 H4B 117.2(9) . .
H4A C4 H4B 110.7(11) . .

loop_
_geom_bond_atom_site_label_1
_geom_bond_atom_site_label_2
_geom_bond_distance
_geom_bond_site_symmetry_2
Li1 O1 1.9272(15) 1_455
Li1 O2 1.9284(15) .
Li1 O5 1.9426(15) .
Li1 O5 1.9863(14) 2
Li1 Li1 2.838(3) 2
Cl1 O3 1.4243(6) .
Cl1 O4 1.4272(6) .
Cl1 O1 1.4505(5) .
Cl1 O2 1.4576(6) .
O1 Li1 1.9272(15) 1_655
O5 C1 1.2317(7) .
O5 Li1 1.9863(14) 2
O6 C1 1.3191(8) .
O6 C4 1.4787(9) .
C1 C2 1.4961(9) .
C2 C3 1.5290(9) .
C2 H2A 0.962(13) .
C2 H2B 0.963(14) .
C3 C4 1.5210(10) .
C3 H3A 0.955(14) .
C3 H3B 0.996(15) .
C4 H4A 0.985(13) .
C4 H4B 0.946(14) .

loop_
_geom_torsion_atom_site_label_1
_geom_torsion_atom_site_label_2
_geom_torsion_atom_site_label_3
_geom_torsion_atom_site_label_4
_geom_torsion
_geom_torsion_site_symmetry_1
_geom_torsion_site_symmetry_4
O3 Cl1 O1 Li1 -125.57(8) . 1_655
O4 Cl1 O1 Li1 112.55(8) . 1_655
O2 Cl1 O1 Li1 -6.53(9) . 1_655
O3 Cl1 O2 Li1 -77.77(8) . .
O4 Cl1 O2 Li1 44.25(8) . .
O1 Cl1 O2 Li1 163.48(7) . .
O1 Li1 O2 Cl1 20.53(11) 1_455 .
O5 Li1 O2 Cl1 -115.55(7) . .
O5 Li1 O2 Cl1 146.31(6) 2 .
Li1 Li1 O2 Cl1 -164.28(8) 2 .
O1 Li1 O5 C1 -104.39(9) 1_455 .
O2 Li1 O5 C1 27.87(11) . .
O5 Li1 O5 C1 144.85(7) 2 .
Li1 Li1 O5 C1 144.85(7) 2 .
O1 Li1 O5 Li1 110.75(9) 1_455 2
O2 Li1 O5 Li1 -116.99(9) . 2
O5 Li1 O5 Li1 0.0 2 2
Li1 O5 C1 O6 -172.00(7) . .
Li1 O5 C1 O6 -36.08(9) 2 .
Li1 O5 C1 C2 6.82(11) . .
Li1 O5 C1 C2 142.74(7) 2 .
C4 O6 C1 O5 175.02(6) . .
C4 O6 C1 C2 -3.98(8) . .
O5 C1 C2 C3 165.37(6) . .
O6 C1 C2 C3 -15.74(7) . .
C1 C2 C3 C4 27.64(7) . .
C1 O6 C4 C3 22.27(8) . .
C2 C3 C4 O6 -30.42(7) . .
